data_4326888
loop_
_publ_author_name
'Siu-Chung Chan'
'Ho-Yuen Cheung'
'Chun-Yuen Wong'

_publ_section_title
;
 Ruthenium Complexes Containing 2-(2-Nitrosoaryl)pyridine: Structural,
 Spectroscopic, and Theoretical Studies
;
_journal_name_full 'Inorganic Chemistry'
_journal_page_first 11636
_journal_page_last 11643
_journal_paper_doi 10.1021/ic201570d
_journal_volume 50
_journal_year 2011
_chemical_formula_sum 'C24 H31 F12 N3 O3 P2 Ru S4'
_chemical_formula_weight 928.77
_chemical_name_systematic
; 
 ? 
;
_space_group_IT_number 14
_symmetry_cell_setting monoclinic
_symmetry_space_group_name_Hall '-P 2ybc'
_symmetry_space_group_name_H-M 'P 1 21/c 1'
_atom_sites_solution_hydrogens geom
_atom_sites_solution_primary direct
_atom_sites_solution_secondary difmap
_audit_creation_method SHELXL-97
_cell_angle_alpha 90.00
_cell_angle_beta 101.541(2)
_cell_angle_gamma 90.00
_cell_formula_units_Z 4
_cell_length_a 11.9696(2)
_cell_length_b 17.1231(4)
_cell_length_c 16.3023(3)
_cell_measurement_reflns_used 8942
_cell_measurement_temperature 133(2)
_cell_measurement_theta_max 29.1378
_cell_measurement_theta_min 3.3389
_cell_volume 3273.71(11)
_computing_structure_refinement 'SHELXL-97 (Sheldrick, 1997)'
_computing_structure_solution 'SHELXS-97 (Sheldrick, 1990)'
_diffrn_ambient_temperature 133(2)
_diffrn_measured_fraction_theta_full 0.968
_diffrn_measured_fraction_theta_max 0.968
_diffrn_measurement_device_type 'Xcalibur, Sapphire3, Gemini ultra'
_diffrn_measurement_method '\w scans'
_diffrn_radiation_monochromator graphite
_diffrn_radiation_source 'fine-focus sealed tube'
_diffrn_radiation_type MoK\a
_diffrn_radiation_wavelength 0.71073
_diffrn_reflns_av_R_equivalents 0.0184
_diffrn_reflns_av_sigmaI/netI 0.0293
_diffrn_reflns_limit_h_max 13
_diffrn_reflns_limit_h_min -15
_diffrn_reflns_limit_k_max 21
_diffrn_reflns_limit_k_min -20
_diffrn_reflns_limit_l_max 20
_diffrn_reflns_limit_l_min -21
_diffrn_reflns_number 15288
_diffrn_reflns_theta_full 27.49
_diffrn_reflns_theta_max 27.49
_diffrn_reflns_theta_min 3.35
_exptl_absorpt_coefficient_mu 0.936
_exptl_absorpt_correction_T_max 1.00000
_exptl_absorpt_correction_T_min 0.79310
_exptl_absorpt_correction_type multi-scan
_exptl_absorpt_process_details 'CrysAlisPro, Oxford Diffraction Ltd.,Version 1.171.34.44'
_exptl_crystal_colour brown
_exptl_crystal_density_diffrn 1.884
_exptl_crystal_description prism
_exptl_crystal_F_000 1864
_exptl_crystal_size_max 0.8
_exptl_crystal_size_mid 0.4
_exptl_crystal_size_min 0.1
_refine_diff_density_max 0.490
_refine_diff_density_min -0.483
_refine_diff_density_rms 0.073
_refine_ls_extinction_method none
_refine_ls_goodness_of_fit_ref 1.119
_refine_ls_hydrogen_treatment constr
_refine_ls_matrix_type full
_refine_ls_number_parameters 656
_refine_ls_number_reflns 7285
_refine_ls_number_restraints 24
_refine_ls_restrained_S_all 1.117
_refine_ls_R_factor_all 0.0414
_refine_ls_R_factor_gt 0.0316
_refine_ls_shift/su_max 0.001
_refine_ls_shift/su_mean 0.000
_refine_ls_structure_factor_coef Fsqd
_refine_ls_weighting_details 'calc w=1/[\s^2^(Fo^2^)+(0.0153P)^2^+4.2984P] where P=(Fo^2^+2Fc^2^)/3'
_refine_ls_weighting_scheme calc
_refine_ls_wR_factor_gt 0.0627
_refine_ls_wR_factor_ref 0.0677
_reflns_number_gt 6262
_reflns_number_total 7285
_reflns_threshold_expression >2sigma(I)
_cod_data_source_file ic201570d_si_002_3.cif
_cod_data_source_block Complex_2b
_cod_database_code 4326888

loop_
_symmetry_equiv_pos_as_xyz
'x, y, z'
'-x, y+1/2, -z+1/2'
'-x, -y, -z'
'x, -y-1/2, z-1/2'

loop_
_atom_site_label
_atom_site_type_symbol
_atom_site_fract_x
_atom_site_fract_y
_atom_site_fract_z
_atom_site_U_iso_or_equiv
_atom_site_adp_type
_atom_site_occupancy
_atom_site_symmetry_multiplicity
_atom_site_calc_flag
_atom_site_refinement_flags
C1 C 0.0267(2) 0.43859(15) 0.62357(15) 0.0200(5) Uani 1 1 d .
C2 C -0.0741(2) 0.41382(18) 0.64469(17) 0.0285(6) Uani 1 1 d .
H2 H -0.0999 0.4377 0.6887 0.034 Uiso 1 1 calc R
C3 C -0.1367(2) 0.3537(2) 0.60077(19) 0.0369(8) Uani 1 1 d .
H3 H -0.2033 0.3363 0.6160 0.044 Uiso 1 1 calc R
C4 C -0.0998(3) 0.32041(19) 0.53516(18) 0.0378(8) Uani 1 1 d .
H4 H -0.1419 0.2800 0.5059 0.045 Uiso 1 1 calc R
C5 C 0.0003(2) 0.34559(17) 0.51058(16) 0.0282(6) Uani 1 1 d .
C6 C 0.0685(2) 0.40587(15) 0.55577(14) 0.0196(5) Uani 1 1 d .
C7 C 0.0297(3) 0.31344(18) 0.43722(17) 0.0346(7) Uani 1 1 d .
H7 H -0.0111 0.2709 0.4112 0.042 Uiso 1 1 calc R
C8 C 0.1148(3) 0.34321(17) 0.40499(16) 0.0321(7) Uani 1 1 d .
H8 H 0.1293 0.3232 0.3551 0.038 Uiso 1 1 calc R
C9 C 0.1838(2) 0.40520(16) 0.44594(15) 0.0240(6) Uani 1 1 d .
C10 C 0.1664(2) 0.43265(15) 0.52433(14) 0.0187(5) Uani 1 1 d .
C11 C 0.2677(2) 0.43937(18) 0.41000(16) 0.0303(7) Uani 1 1 d .
H11 H 0.2797 0.4219 0.3584 0.036 Uiso 1 1 calc R
C12 C 0.3324(2) 0.4984(2) 0.45037(16) 0.0323(7) Uani 1 1 d .
H12 H 0.3847 0.5247 0.4253 0.039 Uiso 1 1 calc R
C13 C 0.3180(2) 0.51795(18) 0.52998(16) 0.0290(6) Uani 1 1 d .
H13 H 0.3651 0.5564 0.5587 0.035 Uiso 1 1 calc R
C24 C 0.1640(3) 0.1553(2) 0.58311(17) 0.0418(8) Uani 1 1 d .
H24A H 0.0899 0.1489 0.5481 0.063 Uiso 1 1 calc R
H24B H 0.2060 0.1074 0.5845 0.063 Uiso 1 1 calc R
H24C H 0.2043 0.1962 0.5610 0.063 Uiso 1 1 calc R
C14A C 0.4768(4) 0.4100(3) 0.8049(3) 0.0221(10) Uani 0.682(3) 1 d P
H14A H 0.5567 0.3963 0.8217 0.027 Uiso 0.682(3) 1 calc PR
H14B H 0.4500 0.4292 0.8535 0.027 Uiso 0.682(3) 1 calc PR
C15A C 0.4073(9) 0.3397(9) 0.7677(7) 0.022(2) Uani 0.682(3) 1 d P
H15A H 0.4085 0.3005 0.8108 0.026 Uiso 0.682(3) 1 calc PR
H15B H 0.4415 0.3171 0.7240 0.026 Uiso 0.682(3) 1 calc PR
C16A C 0.1823(12) 0.3452(8) 0.8064(8) 0.0210(17) Uani 0.682(3) 1 d PU
H16A H 0.1014 0.3511 0.7838 0.025 Uiso 0.682(3) 1 calc PR
H16B H 0.1952 0.2904 0.8202 0.025 Uiso 0.682(3) 1 calc PR
C17A C 0.2089(7) 0.3905(4) 0.8875(4) 0.0265(14) Uani 0.682(3) 1 d P
H17A H 0.2906 0.3885 0.9086 0.032 Uiso 0.682(3) 1 calc PR
H17B H 0.1726 0.3643 0.9280 0.032 Uiso 0.682(3) 1 calc PR
C18A C 0.1719(3) 0.4762(3) 0.8827(2) 0.0239(9) Uani 0.682(3) 1 d P
H18A H 0.1691 0.4951 0.9384 0.029 Uiso 0.682(3) 1 calc PR
H18B H 0.0962 0.4809 0.8482 0.029 Uiso 0.682(3) 1 calc PR
C19A C 0.2204(9) 0.6347(5) 0.8441(6) 0.0298(17) Uani 0.682(3) 1 d P
H19A H 0.1552 0.6340 0.8712 0.036 Uiso 0.682(3) 1 calc PR
H19B H 0.2798 0.6652 0.8790 0.036 Uiso 0.682(3) 1 calc PR
C20A C 0.1867(8) 0.6743(6) 0.7615(9) 0.025(2) Uani 0.682(3) 1 d PU
H20A H 0.2010 0.7298 0.7697 0.030 Uiso 0.682(3) 1 calc PR
H20B H 0.1052 0.6676 0.7422 0.030 Uiso 0.682(3) 1 calc PR
C21A C 0.3965(10) 0.6819(6) 0.7215(8) 0.032(3) Uani 0.682(3) 1 d P
H21A H 0.4004 0.7315 0.6935 0.038 Uiso 0.682(3) 1 calc PR
H21B H 0.3978 0.6937 0.7799 0.038 Uiso 0.682(3) 1 calc PR
C22A C 0.5055(3) 0.6388(3) 0.7186(3) 0.0313(10) Uani 0.682(3) 1 d P
H22A H 0.5684 0.6752 0.7337 0.038 Uiso 0.682(3) 1 calc PR
H22B H 0.5032 0.6228 0.6612 0.038 Uiso 0.682(3) 1 calc PR
C23A C 0.5316(3) 0.5676(2) 0.7739(3) 0.0268(9) Uani 0.682(3) 1 d P
H23A H 0.5077 0.5763 0.8266 0.032 Uiso 0.682(3) 1 calc PR
H23B H 0.6130 0.5575 0.7857 0.032 Uiso 0.682(3) 1 calc PR
C14B C 0.4618(7) 0.6259(6) 0.7672(5) 0.028(2) Uani 0.318(3) 1 d P
H14C H 0.4426 0.6199 0.8219 0.033 Uiso 0.318(3) 1 calc PR
H14D H 0.5399 0.6442 0.7747 0.033 Uiso 0.318(3) 1 calc PR
C15B C 0.403(3) 0.350(2) 0.7745(18) 0.044(9) Uani 0.318(3) 1 d P
H15C H 0.3937 0.3449 0.8319 0.052 Uiso 0.318(3) 1 calc PR
H15D H 0.4223 0.2984 0.7572 0.052 Uiso 0.318(3) 1 calc PR
C16B C 0.192(3) 0.3586(19) 0.801(2) 0.036(8) Uani 0.318(3) 1 d PU
H16C H 0.1111 0.3593 0.7771 0.044 Uiso 0.318(3) 1 calc PR
H16D H 0.2098 0.3072 0.8253 0.044 Uiso 0.318(3) 1 calc PR
C17B C 0.2016(17) 0.6588(11) 0.8539(12) 0.031(4) Uani 0.318(3) 1 d P
H17C H 0.2839 0.6631 0.8695 0.037 Uiso 0.318(3) 1 calc PR
H17D H 0.1698 0.6943 0.8896 0.037 Uiso 0.318(3) 1 calc PR
C18B C 0.1706(8) 0.5805(6) 0.8729(5) 0.032(2) Uani 0.318(3) 1 d P
H18C H 0.0935 0.5695 0.8435 0.039 Uiso 0.318(3) 1 calc PR
H18D H 0.1727 0.5759 0.9325 0.039 Uiso 0.318(3) 1 calc PR
C19B C 0.2144(16) 0.4187(8) 0.8732(10) 0.031(3) Uani 0.318(3) 1 d P
H19C H 0.2698 0.3972 0.9193 0.037 Uiso 0.318(3) 1 calc PR
H19D H 0.1441 0.4275 0.8928 0.037 Uiso 0.318(3) 1 calc PR
C20B C 0.1638(19) 0.6884(14) 0.7599(16) 0.022(4) Uani 0.318(3) 1 d PU
H20C H 0.1766 0.7443 0.7589 0.026 Uiso 0.318(3) 1 calc PR
H20D H 0.0825 0.6797 0.7420 0.026 Uiso 0.318(3) 1 calc PR
C21B C 0.384(3) 0.6820(18) 0.7165(15) 0.051(9) Uani 0.318(3) 1 d P
H21C H 0.4120 0.6939 0.6660 0.062 Uiso 0.318(3) 1 calc PR
H21D H 0.3839 0.7301 0.7479 0.062 Uiso 0.318(3) 1 calc PR
C22B C 0.5058(12) 0.3968(10) 0.7785(12) 0.072(4) Uani 0.318(3) 1 d P
H22C H 0.5588 0.3727 0.8244 0.086 Uiso 0.318(3) 1 calc PR
H22D H 0.5319 0.3807 0.7284 0.086 Uiso 0.318(3) 1 calc PR
C23B C 0.5349(10) 0.4686(8) 0.7853(10) 0.072(4) Uani 0.318(3) 1 d P
H23C H 0.6131 0.4733 0.7780 0.086 Uiso 0.318(3) 1 calc PR
H23D H 0.5323 0.4863 0.8414 0.086 Uiso 0.318(3) 1 calc PR
F1 F 0.07187(17) 0.85900(13) 0.66323(13) 0.0555(6) Uani 1 1 d .
F2 F 0.25539(15) 0.95493(12) 0.58647(11) 0.0472(5) Uani 1 1 d .
F3A F 0.1018(4) 0.9835(3) 0.6448(6) 0.084(3) Uani 0.702(11) 1 d P
F4A F 0.2447(4) 0.9145(5) 0.7174(2) 0.0683(19) Uani 0.702(11) 1 d P
F5A F 0.0882(4) 0.8984(5) 0.5386(3) 0.073(2) Uani 0.702(11) 1 d P
F6A F 0.2316(5) 0.8301(3) 0.6134(4) 0.0647(17) Uani 0.702(11) 1 d P
F7A F 0.4699(14) 0.1804(5) 0.5351(8) 0.111(5) Uani 0.430(14) 1 d P
F8A F 0.5795(10) 0.2545(11) 0.4753(10) 0.125(7) Uani 0.430(14) 1 d P
F9A F 0.3951(13) 0.2615(11) 0.4401(8) 0.061(4) Uani 0.430(14) 1 d P
F10A F 0.3864(8) 0.2879(10) 0.5686(6) 0.092(5) Uani 0.430(14) 1 d P
F11A F 0.5709(17) 0.2766(13) 0.6078(10) 0.056(4) Uani 0.430(14) 1 d P
F12A F 0.4930(10) 0.3582(5) 0.5055(7) 0.078(4) Uani 0.430(14) 1 d P
F3B F 0.0695(9) 0.9634(12) 0.5638(12) 0.109(8) Uani 0.298(11) 1 d P
F4B F 0.176(2) 0.9663(11) 0.6907(10) 0.117(10) Uani 0.298(11) 1 d P
F5B F 0.138(2) 0.8493(11) 0.5441(12) 0.132(10) Uani 0.298(11) 1 d P
F6B F 0.2455(9) 0.8523(12) 0.6688(18) 0.128(11) Uani 0.298(11) 1 d P
F7B F 0.4409(7) 0.2041(7) 0.5804(8) 0.118(4) Uani 0.570(14) 1 d P
F8B F 0.5414(12) 0.2104(10) 0.4827(8) 0.157(7) Uani 0.570(14) 1 d P
F9B F 0.3633(11) 0.2574(8) 0.4521(8) 0.079(4) Uani 0.570(14) 1 d P
F10B F 0.4072(9) 0.3297(8) 0.5658(4) 0.103(4) Uani 0.570(14) 1 d P
F11B F 0.5855(13) 0.2826(11) 0.5945(9) 0.076(4) Uani 0.570(14) 1 d P
F12B F 0.5091(8) 0.3378(8) 0.4736(8) 0.120(4) Uani 0.570(14) 1 d P
N1 N 0.08644(16) 0.50010(13) 0.67520(12) 0.0180(4) Uani 1 1 d .
N2 N 0.24110(17) 0.48542(13) 0.56808(12) 0.0192(4) Uani 1 1 d .
N3 N 0.1515(2) 0.17597(16) 0.66873(15) 0.0344(6) Uani 1 1 d .
O1 O 0.02407(15) 0.54276(12) 0.70824(11) 0.0266(4) Uani 1 1 d .
O2 O 0.23547(19) 0.16836(15) 0.72490(13) 0.0444(6) Uani 1 1 d .
O3 O 0.0609(2) 0.20048(18) 0.67983(16) 0.0591(7) Uani 1 1 d .
P1 P 0.16378(7) 0.90710(5) 0.62477(5) 0.03249(18) Uani 1 1 d .
P2 P 0.47846(6) 0.26953(5) 0.52297(4) 0.02809(16) Uani 1 1 d .
Ru1 Ru 0.252007(15) 0.504526(12) 0.697396(11) 0.01442(6) Uani 1 1 d .
S1A S 0.45650(8) 0.48508(10) 0.72073(6) 0.0175(3) Uani 0.682(3) 1 d P
S2A S 0.2569(7) 0.3674(3) 0.7231(4) 0.0144(5) Uani 0.682(3) 1 d P
S3A S 0.2719(4) 0.53434(16) 0.8384(3) 0.0180(5) Uani 0.682(3) 1 d P
S4A S 0.2583(3) 0.6406(4) 0.6793(3) 0.0175(5) Uani 0.682(3) 1 d P
S1B S 0.44625(18) 0.5313(3) 0.71099(14) 0.0267(8) Uani 0.318(3) 1 d P
S2B S 0.2676(16) 0.3695(9) 0.7165(11) 0.030(4) Uani 0.318(3) 1 d P
S3B S 0.2668(9) 0.5112(4) 0.8423(6) 0.0228(13) Uani 0.318(3) 1 d P
S4B S 0.2342(8) 0.6439(9) 0.6868(7) 0.0255(17) Uani 0.318(3) 1 d P

loop_
_atom_site_aniso_label
_atom_site_aniso_U_11
_atom_site_aniso_U_22
_atom_site_aniso_U_33
_atom_site_aniso_U_23
_atom_site_aniso_U_13
_atom_site_aniso_U_12
C1 0.0173(11) 0.0214(14) 0.0190(11) 0.0061(10) -0.0019(9) 0.0013(10)
C2 0.0190(12) 0.0354(17) 0.0293(13) 0.0112(13) 0.0004(11) 0.0018(12)
C3 0.0220(13) 0.046(2) 0.0387(16) 0.0176(15) -0.0044(12) -0.0132(13)
C4 0.0358(16) 0.0354(18) 0.0336(15) 0.0093(14) -0.0135(13) -0.0162(14)
C5 0.0313(14) 0.0242(15) 0.0226(13) 0.0049(11) -0.0101(11) -0.0020(12)
C6 0.0206(12) 0.0185(13) 0.0162(11) 0.0036(10) -0.0048(9) 0.0024(10)
C7 0.0480(18) 0.0231(15) 0.0240(13) -0.0016(12) -0.0137(13) -0.0024(14)
C8 0.0478(18) 0.0266(16) 0.0163(12) -0.0050(11) -0.0068(12) 0.0110(14)
C9 0.0272(13) 0.0256(15) 0.0165(11) 0.0002(11) -0.0019(10) 0.0126(11)
C10 0.0205(12) 0.0188(13) 0.0145(11) 0.0010(10) -0.0020(9) 0.0057(10)
C11 0.0323(15) 0.0415(18) 0.0169(12) -0.0012(12) 0.0047(11) 0.0162(13)
C12 0.0262(13) 0.051(2) 0.0219(13) 0.0023(13) 0.0111(11) 0.0008(14)
C13 0.0256(13) 0.0416(18) 0.0210(12) -0.0029(12) 0.0073(10) -0.0053(13)
C24 0.0497(19) 0.050(2) 0.0250(14) 0.0024(14) 0.0059(13) -0.0015(17)
C14A 0.0089(18) 0.028(3) 0.031(2) -0.0043(18) 0.0067(15) 0.0041(17)
C15A 0.014(3) 0.021(4) 0.026(3) -0.003(3) -0.004(3) 0.010(3)
C16A 0.023(3) 0.022(4) 0.021(3) 0.007(3) 0.011(2) -0.004(3)
C17A 0.032(3) 0.028(4) 0.022(3) 0.008(3) 0.012(2) -0.003(3)
C18A 0.0267(19) 0.031(2) 0.0174(17) 0.0000(16) 0.0114(15) -0.0013(18)
C19A 0.034(4) 0.034(5) 0.024(3) -0.010(3) 0.012(2) 0.002(3)
C20A 0.020(4) 0.016(4) 0.039(3) -0.001(3) 0.004(3) 0.006(3)
C21A 0.023(3) 0.015(4) 0.058(6) -0.007(4) 0.009(3) -0.013(3)
C22A 0.026(2) 0.025(2) 0.041(2) 0.0065(19) 0.0029(19) -0.0040(18)
C23A 0.0183(18) 0.026(2) 0.032(2) 0.0013(18) -0.0040(16) -0.0061(16)
C14B 0.020(4) 0.033(5) 0.032(4) 0.001(4) 0.010(4) -0.011(4)
C15B 0.049(13) 0.028(12) 0.060(15) 0.029(12) 0.028(10) 0.020(8)
C16B 0.033(9) 0.024(10) 0.047(10) 0.007(6) -0.003(6) -0.005(6)
C17B 0.027(7) 0.049(13) 0.018(6) -0.011(7) 0.006(5) 0.001(7)
C18B 0.033(5) 0.044(6) 0.022(4) -0.003(4) 0.010(4) 0.004(4)
C19B 0.043(6) 0.025(9) 0.025(7) 0.001(6) 0.009(5) -0.007(7)
C20B 0.027(8) 0.023(8) 0.017(5) 0.001(5) 0.006(5) 0.010(6)
C21B 0.077(18) 0.060(17) 0.026(9) 0.008(9) 0.030(10) 0.019(12)
C22B 0.041(5) 0.051(6) 0.105(9) 0.031(7) -0.028(5) -0.006(5)
C23B 0.041(5) 0.051(6) 0.105(9) 0.031(7) -0.028(5) -0.006(5)
F1 0.0549(12) 0.0551(14) 0.0653(13) -0.0113(11) 0.0332(11) -0.0242(11)
F2 0.0402(10) 0.0556(13) 0.0476(11) 0.0160(10) 0.0129(9) -0.0071(9)
F3A 0.064(3) 0.036(2) 0.167(8) -0.009(3) 0.059(4) 0.009(2)
F4A 0.052(2) 0.120(5) 0.0322(17) 0.004(2) 0.0065(15) -0.028(3)
F5A 0.048(3) 0.121(6) 0.038(2) 0.017(3) -0.0185(18) -0.029(3)
F6A 0.068(3) 0.039(2) 0.097(4) -0.002(3) 0.041(3) 0.0134(19)
F7A 0.205(13) 0.023(3) 0.082(7) 0.010(4) -0.029(7) -0.006(5)
F8A 0.065(5) 0.231(19) 0.100(7) 0.002(9) 0.065(5) 0.032(8)
F9A 0.058(8) 0.087(7) 0.030(3) -0.028(3) -0.012(4) 0.004(5)
F10A 0.052(4) 0.175(13) 0.065(5) -0.033(6) 0.050(4) -0.026(6)
F11A 0.062(8) 0.069(8) 0.031(3) 0.020(4) -0.009(4) 0.021(7)
F12A 0.089(7) 0.024(3) 0.091(7) 0.014(4) -0.057(6) -0.005(3)
F3B 0.059(6) 0.139(14) 0.131(14) 0.094(13) 0.027(7) 0.030(8)
F4B 0.19(2) 0.113(15) 0.078(10) -0.073(10) 0.109(13) -0.114(15)
F5B 0.19(2) 0.117(13) 0.124(13) -0.083(12) 0.113(15) -0.105(13)
F6B 0.037(5) 0.116(17) 0.23(3) 0.139(18) 0.025(12) 0.028(9)
F7B 0.089(4) 0.116(8) 0.128(7) 0.094(6) -0.026(5) -0.052(5)
F8B 0.158(11) 0.190(14) 0.109(8) -0.065(8) -0.011(7) 0.143(10)
F9B 0.057(6) 0.047(4) 0.103(8) -0.021(5) -0.051(5) 0.009(4)
F10B 0.120(7) 0.142(8) 0.033(3) -0.025(4) -0.016(4) 0.099(6)
F11B 0.041(3) 0.074(5) 0.093(9) 0.023(6) -0.035(5) -0.021(3)
F12B 0.085(5) 0.139(9) 0.143(8) 0.097(7) 0.036(5) -0.030(6)
N1 0.0188(9) 0.0205(11) 0.0150(9) 0.0053(9) 0.0044(8) 0.0025(9)
N2 0.0198(10) 0.0239(12) 0.0142(9) -0.0008(8) 0.0041(8) 0.0005(9)
N3 0.0400(14) 0.0356(15) 0.0271(12) 0.0040(11) 0.0049(11) -0.0073(12)
O1 0.0237(9) 0.0277(11) 0.0308(10) 0.0012(8) 0.0108(8) 0.0080(8)
O2 0.0492(14) 0.0522(16) 0.0280(11) 0.0051(10) -0.0012(10) 0.0013(12)
O3 0.0386(13) 0.088(2) 0.0533(15) -0.0017(15) 0.0159(12) 0.0082(14)
P1 0.0306(4) 0.0313(4) 0.0375(4) -0.0001(3) 0.0114(3) -0.0012(3)
P2 0.0294(4) 0.0277(4) 0.0262(3) 0.0049(3) 0.0035(3) 0.0022(3)
Ru1 0.01433(9) 0.01693(10) 0.01201(9) -0.00009(7) 0.00268(6) -0.00052(8)
S1A 0.0135(4) 0.0186(8) 0.0207(5) 0.0022(4) 0.0036(3) 0.0002(4)
S2A 0.0153(9) 0.0129(12) 0.0132(10) 0.0011(8) -0.0013(15) 0.0025(7)
S3A 0.0176(7) 0.0236(14) 0.0125(7) 0.0019(11) 0.0028(5) 0.0014(11)
S4A 0.0230(13) 0.0160(7) 0.0141(10) -0.0007(7) 0.0048(9) -0.0016(10)
S1B 0.0162(10) 0.039(2) 0.0244(11) -0.0004(12) 0.0029(8) 0.0014(11)
S2B 0.033(5) 0.032(4) 0.028(4) 0.004(2) 0.0131(19) 0.008(3)
S3B 0.0248(17) 0.031(4) 0.0122(13) 0.006(3) 0.0031(10) 0.002(3)
S4B 0.037(4) 0.020(2) 0.0246(19) -0.0015(15) 0.018(2) -0.008(3)

loop_
_atom_type_symbol
_atom_type_description
_atom_type_scat_dispersion_real
_atom_type_scat_dispersion_imag
_atom_type_scat_source
C C 0.0033 0.0016 'International Tables Vol C Tables 4.2.6.8 and 6.1.1.4'
H H 0.0000 0.0000 'International Tables Vol C Tables 4.2.6.8 and 6.1.1.4'
N N 0.0061 0.0033 'International Tables Vol C Tables 4.2.6.8 and 6.1.1.4'
O O 0.0106 0.0060 'International Tables Vol C Tables 4.2.6.8 and 6.1.1.4'
F F 0.0171 0.0103 'International Tables Vol C Tables 4.2.6.8 and 6.1.1.4'
P P 0.1023 0.0942 'International Tables Vol C Tables 4.2.6.8 and 6.1.1.4'
S S 0.1246 0.1234 'International Tables Vol C Tables 4.2.6.8 and 6.1.1.4'
Ru Ru -1.2594 0.8363 'International Tables Vol C Tables 4.2.6.8 and 6.1.1.4'

loop_
_geom_angle_atom_site_label_1
_geom_angle_atom_site_label_2
_geom_angle_atom_site_label_3
_geom_angle
C2 C1 C6 122.3(2)
C2 C1 N1 115.6(2)
C6 C1 N1 122.1(2)
C3 C2 C1 120.4(3)
C4 C3 C2 119.4(3)
C3 C4 C5 121.6(3)
C4 C5 C7 119.3(3)
C4 C5 C6 120.5(3)
C7 C5 C6 120.1(3)
C1 C6 C5 115.7(2)
C1 C6 C10 126.1(2)
C5 C6 C10 117.9(2)
C8 C7 C5 121.2(3)
C7 C8 C9 121.0(3)
C11 C9 C10 119.3(3)
C11 C9 C8 121.0(2)
C10 C9 C8 119.6(3)
N2 C10 C9 119.5(2)
N2 C10 C6 121.1(2)
C9 C10 C6 119.4(2)
C12 C11 C9 119.9(2)
C11 C12 C13 117.9(3)
N2 C13 C12 124.3(3)
C15A C14A S1A 105.9(6)
C14A C15A S2A 111.3(9)
C17A C16A S2A 119.9(10)
C16A C17A C18A 116.2(7)
C17A C18A S3A 109.8(3)
C20A C19A S3A 114.4(6)
C19A C20A S4A 116.0(6)
C22A C21A S4A 122.0(7)
C21A C22A C23A 116.9(5)
C22A C23A S1A 108.8(3)
C21B C14B S1B 107.7(12)
C22B C15B S2B 127(2)
C19B C16B S2B 118(2)
C18B C17B C20B 117.9(16)
C17B C18B S3B 110.4(8)
C16B C19B S3B 112.8(14)
C17B C20B S4B 115.5(13)
C14B C21B S4B 112.5(16)
C23B C22B C15B 138(2)
C22B C23B S1B 113.7(10)
O1 N1 C1 114.3(2)
O1 N1 Ru1 125.13(17)
C1 N1 Ru1 120.29(16)
C13 N2 C10 118.3(2)
C13 N2 Ru1 119.39(17)
C10 N2 Ru1 121.78(16)
O3 N3 O2 123.5(3)
O3 N3 C24 119.2(3)
O2 N3 C24 117.3(3)
F6B P1 F4B 97.3(12)
F6B P1 F5A 128.1(12)
F4B P1 F5A 134.6(11)
F6B P1 F3A 137.9(12)
F4B P1 F3A 41.7(10)
F5A P1 F3A 93.2(3)
F6B P1 F6A 36.8(12)
F4B P1 F6A 133.3(11)
F5A P1 F6A 92.0(3)
F3A P1 F6A 174.8(4)
F6B P1 F2 94.5(5)
F4B P1 F2 87.4(4)
F5A P1 F2 91.01(18)
F3A P1 F2 92.5(2)
F6A P1 F2 88.5(2)
F6B P1 F1 85.5(5)
F4B P1 F1 92.6(4)
F5A P1 F1 89.00(19)
F3A P1 F1 87.5(2)
F6A P1 F1 91.5(2)
F2 P1 F1 179.95(14)
F6B P1 F5B 90.4(12)
F4B P1 F5B 172.3(13)
F5A P1 F5B 37.8(9)
F3A P1 F5B 130.8(10)
F6A P1 F5B 54.3(10)
F2 P1 F5B 91.8(4)
F1 P1 F5B 88.2(4)
F6B P1 F4A 50.9(11)
F4B P1 F4A 46.4(10)
F5A P1 F4A 178.8(3)
F3A P1 F4A 87.7(3)
F6A P1 F4A 87.1(3)
F2 P1 F4A 89.73(17)
F1 P1 F4A 90.26(18)
F5B P1 F4A 141.3(10)
F6B P1 F3B 172.9(13)
F4B P1 F3B 89.7(11)
F5A P1 F3B 45.0(7)
F3A P1 F3B 49.2(7)
F6A P1 F3B 136.1(8)
F2 P1 F3B 84.6(4)
F1 P1 F3B 95.5(4)
F5B P1 F3B 82.6(10)
F4A P1 F3B 136.0(8)
F10A P2 F8B 149.0(8)
F10A P2 F12B 112.9(6)
F8B P2 F12B 95.4(7)
F10A P2 F9A 92.5(7)
F8B P2 F9A 81.2(7)
F12B P2 F9A 77.4(8)
F10A P2 F7A 94.0(7)
F8B P2 F7A 55.8(6)
F12B P2 F7A 149.9(7)
F9A P2 F7A 88.6(8)
F10A P2 F12A 90.4(6)
F8B P2 F12A 119.7(8)
F12B P2 F12A 25.7(6)
F9A P2 F12A 90.2(8)
F7A P2 F12A 175.5(7)
F10A P2 F11B 100.1(7)
F8B P2 F11B 90.8(8)
F12B P2 F11B 92.1(7)
F9A P2 F11B 166.1(8)
F7A P2 F11B 96.4(8)
F12A P2 F11B 83.8(7)
F10A P2 F7B 61.6(6)
F8B P2 F7B 90.5(7)
F12B P2 F7B 174.1(6)
F9A P2 F7B 104.4(8)
F7A P2 F7B 35.9(5)
F12A P2 F7B 148.5(6)
F11B P2 F7B 87.0(6)
F10A P2 F8A 176.9(7)
F8B P2 F8A 34.0(8)
F12B P2 F8A 64.7(7)
F9A P2 F8A 88.8(8)
F7A P2 F8A 88.8(8)
F12A P2 F8A 86.8(7)
F11B P2 F8A 78.3(8)
F7B P2 F8A 120.7(7)
F10A P2 F10B 28.5(5)
F8B P2 F10B 177.5(7)
F12B P2 F10B 86.6(5)
F9A P2 F10B 97.7(6)
F7A P2 F10B 122.0(7)
F12A P2 F10B 62.5(5)
F11B P2 F10B 90.7(7)
F7B P2 F10B 87.6(5)
F8A P2 F10B 148.5(7)
F10A P2 F11A 90.3(8)
F8B P2 F11A 96.3(8)
F12B P2 F11A 101.8(9)
F9A P2 F11A 177.2(9)
F7A P2 F11A 90.9(8)
F12A P2 F11A 90.1(8)
F11B P2 F11A 11.7(12)
F7B P2 F11A 76.7(8)
F8A P2 F11A 88.4(9)
F10B P2 F11A 84.9(8)
F10A P2 F9B 76.9(6)
F8B P2 F9B 91.8(6)
F12B P2 F9B 88.9(6)
F9A P2 F9B 16.6(9)
F7A P2 F9B 84.1(6)
F12A P2 F9B 96.0(6)
F11B P2 F9B 177.1(7)
F7B P2 F9B 91.7(5)
F8A P2 F9B 104.6(7)
F10B P2 F9B 86.6(5)
F11A P2 F9B 165.9(8)
N1 Ru1 N2 87.19(8)
N1 Ru1 S3A 95.27(12)
N2 Ru1 S3A 175.52(10)
N1 Ru1 S2B 92.1(5)
N2 Ru1 S2B 88.1(5)
S3A Ru1 S2B 95.5(4)
N1 Ru1 S1B 169.61(12)
N2 Ru1 S1B 89.24(8)
S3A Ru1 S1B 87.69(12)
S2B Ru1 S1B 97.5(5)
N1 Ru1 S3B 93.3(3)
N2 Ru1 S3B 173.86(17)
S3A Ru1 S3B 10.03(18)
S2B Ru1 S3B 85.8(5)
S1B Ru1 S3B 91.2(3)
N1 Ru1 S4A 94.15(12)
N2 Ru1 S4A 91.44(12)
S3A Ru1 S4A 84.66(12)
S2B Ru1 S4A 173.7(5)
S1B Ru1 S4A 76.18(14)
S3B Ru1 S4A 94.62(18)
N1 Ru1 S2A 89.0(2)
N2 Ru1 S2A 90.99(19)
S3A Ru1 S2A 92.78(19)
S2B Ru1 S2A 4.4(8)
S1B Ru1 S2A 100.8(2)
S3B Ru1 S2A 82.9(2)
S4A Ru1 S2A 176.11(16)
N1 Ru1 S4B 87.3(2)
N2 Ru1 S4B 95.5(3)
S3A Ru1 S4B 80.9(3)
S2B Ru1 S4B 176.3(6)
S1B Ru1 S4B 83.3(2)
S3B Ru1 S4B 90.7(3)
S4A Ru1 S4B 8.1(3)
S2A Ru1 S4B 172.4(3)
N1 Ru1 S1A 169.75(7)
N2 Ru1 S1A 89.67(6)
S3A Ru1 S1A 88.53(11)
S2B Ru1 S1A 78.0(5)
S1B Ru1 S1A 19.53(9)
S3B Ru1 S1A 88.7(3)
S4A Ru1 S1A 95.69(10)
S2A Ru1 S1A 81.3(2)
S4B Ru1 S1A 102.7(2)
C23A S1A C14A 102.0(2)
C23A S1A Ru1 111.04(15)
C14A S1A Ru1 100.92(13)
C16A S2A C15A 103.7(7)
C16A S2A Ru1 109.9(5)
C15A S2A Ru1 107.9(6)
C18A S3A C19A 103.8(4)
C18A S3A Ru1 109.2(2)
C19A S3A Ru1 106.7(3)
C21A S4A C20A 97.2(6)
C21A S4A Ru1 113.0(5)
C20A S4A Ru1 100.9(4)
C23B S1B C14B 101.6(6)
C23B S1B Ru1 112.9(5)
C14B S1B Ru1 102.6(3)
C15B S2B C16B 96.9(17)
C15B S2B Ru1 107.6(14)
C16B S2B Ru1 99.6(13)
C18B S3B C19B 103.0(8)
C18B S3B Ru1 113.0(5)
C19B S3B Ru1 106.1(7)
C20B S4B C21B 103.7(13)
C20B S4B Ru1 115.4(10)
C21B S4B Ru1 105.0(11)

loop_
_geom_bond_atom_site_label_1
_geom_bond_atom_site_label_2
_geom_bond_distance
C1 C2 1.385(4)
C1 C6 1.417(4)
C1 N1 1.445(3)
C2 C3 1.385(4)
C3 C4 1.361(5)
C4 C5 1.405(4)
C5 C7 1.423(4)
C5 C6 1.426(4)
C6 C10 1.444(3)
C7 C8 1.338(4)
C8 C9 1.426(4)
C9 C11 1.389(4)
C9 C10 1.415(3)
C10 N2 1.367(3)
C11 C12 1.360(4)
C12 C13 1.384(4)
C13 N2 1.331(3)
C24 N3 1.476(4)
C14A C15A 1.519(14)
C14A S1A 1.861(5)
C15A S2A 1.864(13)
C16A C17A 1.512(16)
C16A S2A 1.808(17)
C17A C18A 1.529(7)
C18A S3A 1.815(5)
C19A C20A 1.489(17)
C19A S3A 1.835(8)
C20A S4A 1.824(13)
C21A C22A 1.508(14)
C21A S4A 1.804(12)
C22A C23A 1.513(6)
C23A S1A 1.801(4)
C14B C21B 1.47(3)
C14B S1B 1.851(10)
C15B C22B 1.46(3)
C15B S2B 1.74(3)
C16B C19B 1.54(4)
C16B S2B 1.80(4)
C17B C18B 1.44(2)
C17B C20B 1.59(3)
C18B S3B 1.792(13)
C19B S3B 1.812(15)
C20B S4B 1.76(3)
C21B S4B 1.88(3)
C22B C23B 1.28(2)
C23B S1B 1.798(12)
F1 P1 1.599(2)
F2 P1 1.5928(19)
F3A P1 1.570(4)
F4A P1 1.628(4)
F5A P1 1.518(4)
F6A P1 1.579(5)
F7A P2 1.544(8)
F8A P2 1.584(9)
F9A P2 1.516(13)
F10A P2 1.481(8)
F11A P2 1.594(17)
F12A P2 1.561(8)
F3B P1 1.657(10)
F4B P1 1.463(9)
F5B P1 1.625(11)
F6B P1 1.439(10)
F7B P2 1.581(6)
F8B P2 1.491(7)
F9B P2 1.625(12)
F10B P2 1.586(7)
F11B P2 1.566(13)
F12B P2 1.506(8)
N1 O1 1.242(3)
N1 Ru1 1.9435(19)
N2 Ru1 2.1115(19)
N3 O3 1.210(3)
N3 O2 1.224(3)
Ru1 S3A 2.320(5)
Ru1 S2B 2.335(16)
Ru1 S1B 2.336(2)
Ru1 S3B 2.337(10)
Ru1 S4A 2.352(6)
Ru1 S2A 2.384(6)
Ru1 S4B 2.400(15)
Ru1 S1A 2.4237(10)
